data_7113022
loop_
_publ_author_name
'Mendy, John S.'
'Pilate, Marcy L.'
'Horne, Toyketa'
'Day, Victor W.'
'Hossain, Md Alamgir'

_publ_section_title
;
 Encapsulation and selective recognition of sulfate anion in an
 azamacrocycle in water.
;
_journal_issue 33
_journal_name_full 'Chemical communications (Cambridge, England)'
_journal_page_first 6084
_journal_page_last 6086
_journal_paper_doi 10.1039/c0cc01699c
_journal_volume 46
_journal_year 2010
_chemical_formula_sum 'C26 H56 N6 O16 S3'
_chemical_formula_weight 804.95
_chemical_name_systematic
;
?
;
_space_group_IT_number 2
_symmetry_cell_setting triclinic
_symmetry_space_group_name_Hall '-P 1'
_symmetry_space_group_name_H-M 'P -1'
_atom_sites_solution_hydrogens difmap
_atom_sites_solution_primary direct
_atom_sites_solution_secondary difmap
_audit_creation_method SHELXLTL
_cell_angle_alpha 105.301(3)
_cell_angle_beta 99.994(3)
_cell_angle_gamma 103.542(3)
_cell_formula_units_Z 2
_cell_length_a 12.283(2)
_cell_length_b 12.289(2)
_cell_length_c 13.315(3)
_cell_measurement_reflns_used 5203
_cell_measurement_temperature 100(2)
_cell_measurement_theta_max 29.03
_cell_measurement_theta_min 2.79
_cell_volume 1824.4(6)
_computing_cell_refinement 'Bruker SAINT'
_computing_data_collection 'Bruker SMART'
_computing_data_reduction 'Bruker SAINT'
_computing_molecular_graphics 'Bruker SHELXTL'
_computing_publication_material 'Bruker SHELXTL'
_computing_structure_refinement 'Bruker SHELXTL'
_computing_structure_solution 'Bruker SHELXTL'
_diffrn_ambient_temperature 100(2)
_diffrn_measured_fraction_theta_full 0.903
_diffrn_measured_fraction_theta_max 0.903
_diffrn_measurement_device_type 'Bruker SMART APEX CCD area detector'
_diffrn_measurement_method 'phi and omega scans'
_diffrn_radiation_monochromator graphite
_diffrn_radiation_source 'fine-focus sealed tube'
_diffrn_radiation_type MoK\a
_diffrn_radiation_wavelength 0.71073
_diffrn_reflns_av_R_equivalents 0.0405
_diffrn_reflns_av_sigmaI/netI 0.0407
_diffrn_reflns_limit_h_max 16
_diffrn_reflns_limit_h_min -16
_diffrn_reflns_limit_k_max 16
_diffrn_reflns_limit_k_min -16
_diffrn_reflns_limit_l_max 17
_diffrn_reflns_limit_l_min -18
_diffrn_reflns_number 16902
_diffrn_reflns_theta_full 29.02
_diffrn_reflns_theta_max 29.02
_diffrn_reflns_theta_min 2.59
_diffrn_standards_decay_% 0.00
_exptl_absorpt_coefficient_mu 0.281
_exptl_absorpt_correction_T_max 1.000
_exptl_absorpt_correction_T_min 0.857
_exptl_absorpt_correction_type multi-scan
_exptl_crystal_colour Colorless
_exptl_crystal_density_diffrn 1.465
_exptl_crystal_density_method 'not measured'
_exptl_crystal_description Irregular
_exptl_crystal_F_000 860
_exptl_crystal_size_max 0.40
_exptl_crystal_size_mid 0.38
_exptl_crystal_size_min 0.28
_refine_diff_density_max 0.671
_refine_diff_density_min -0.464
_refine_diff_density_rms 0.078
_refine_ls_extinction_method none
_refine_ls_goodness_of_fit_ref 1.026
_refine_ls_hydrogen_treatment refall
_refine_ls_matrix_type full
_refine_ls_number_parameters 684
_refine_ls_number_reflns 8778
_refine_ls_number_restraints 0
_refine_ls_restrained_S_all 1.026
_refine_ls_R_factor_all 0.0462
_refine_ls_R_factor_gt 0.0425
_refine_ls_shift/su_max 0.001
_refine_ls_shift/su_mean 0.000
_refine_ls_structure_factor_coef Fsqd
_refine_ls_weighting_details 'calc w=1/[\s^2^(Fo^2^)+(0.0667P)^2^+0.7275P] where P=(Fo^2^+2Fc^2^)/3'
_refine_ls_weighting_scheme calc
_refine_ls_wR_factor_gt 0.1100
_refine_ls_wR_factor_ref 0.1130
_reflns_number_gt 7991
_reflns_number_total 8778
_reflns_threshold_expression >2sigma(I)
_cod_data_source_file c0cc01699c.txt
_cod_data_source_block k41h
_cod_depositor_comments
;
The following automatic conversions were performed:

'_symmetry_cell_setting' value 'Triclinic' changed to 'triclinic'
according to
/usr/data/users/saulius/automatic-downloads/retrospective/RSC/lib/dictionaries/cif_core.dic
dictionary named 'cif_core.dic' version 2.4.2 from 2011-04-26.

Automatic conversion script
Id: cif_fix_values 2281 2013-09-26 08:29:07Z andrius 
;
_cod_original_sg_symbol_H-M P-1
_cod_database_code 7113022

loop_
_symmetry_equiv_pos_as_xyz
'x, y, z'
'-x, -y, -z'

loop_
_atom_site_label
_atom_site_type_symbol
_atom_site_fract_x
_atom_site_fract_y
_atom_site_fract_z
_atom_site_U_iso_or_equiv
_atom_site_adp_type
_atom_site_occupancy
_atom_site_symmetry_multiplicity
_atom_site_calc_flag
N1 N 0.01452(11) 0.24945(11) 0.41678(9) 0.0132(2) Uani 1 1 d
H11 H 0.0838(19) 0.307(2) 0.4356(17) 0.027(5) Uiso 1 1 d
C2 C 0.00218(13) 0.16916(13) 0.30674(11) 0.0148(3) Uani 1 1 d
H2A H -0.0715(19) 0.110(2) 0.2898(17) 0.030(5) Uiso 1 1 d
H2B H 0.0650(16) 0.1348(16) 0.3137(14) 0.014(4) Uiso 1 1 d
C3 C 0.01043(13) 0.23636(13) 0.22622(11) 0.0156(3) Uani 1 1 d
H3A H -0.0561(17) 0.2612(18) 0.2107(16) 0.021(5) Uiso 1 1 d
H3B H 0.0775(17) 0.3014(18) 0.2478(16) 0.020(5) Uiso 1 1 d
N4 N 0.01477(12) 0.15373(11) 0.12371(10) 0.0149(2) Uani 1 1 d
H41 H 0.079(2) 0.130(2) 0.1370(18) 0.030(6) Uiso 1 1 d
H42 H -0.0471(19) 0.094(2) 0.1056(17) 0.025(5) Uiso 1 1 d
C5 C 0.01939(13) 0.20677(14) 0.03400(12) 0.0168(3) Uani 1 1 d
H5A H 0.0351(16) 0.1484(18) -0.0224(16) 0.019(5) Uiso 1 1 d
H5B H -0.0527(18) 0.2137(18) 0.0085(16) 0.020(5) Uiso 1 1 d
C6 C 0.11220(13) 0.32412(13) 0.07199(11) 0.0156(3) Uani 1 1 d
C7 C 0.22793(14) 0.33095(14) 0.10625(13) 0.0189(3) Uani 1 1 d
H7A H 0.2521(18) 0.262(2) 0.0985(17) 0.030(5) Uiso 1 1 d
C8 C 0.31099(14) 0.44007(14) 0.15419(13) 0.0186(3) Uani 1 1 d
H8A H 0.3894(19) 0.4459(18) 0.1811(17) 0.025(5) Uiso 1 1 d
C9 C 0.28029(13) 0.54445(13) 0.16621(11) 0.0159(3) Uani 1 1 d
C10 C 0.16620(14) 0.53744(14) 0.12577(13) 0.0200(3) Uani 1 1 d
H10A H 0.1464(18) 0.6080(19) 0.1325(17) 0.027(5) Uiso 1 1 d
C11 C 0.08241(14) 0.42792(14) 0.07964(12) 0.0192(3) Uani 1 1 d
H11A H 0.0039(18) 0.4216(18) 0.0524(16) 0.025(5) Uiso 1 1 d
C12 C 0.37016(13) 0.66164(13) 0.22751(12) 0.0166(3) Uani 1 1 d
H12A H 0.4494(16) 0.6585(16) 0.2312(14) 0.014(4) Uiso 1 1 d
H12B H 0.3601(16) 0.7213(18) 0.2005(15) 0.018(5) Uiso 1 1 d
N13 N 0.36223(11) 0.69930(11) 0.34262(10) 0.0148(2) Uani 1 1 d
H131 H 0.3564(18) 0.632(2) 0.3694(17) 0.029(5) Uiso 1 1 d
H132 H 0.2980(18) 0.7231(18) 0.3452(16) 0.023(5) Uiso 1 1 d
C14 C 0.46378(13) 0.79996(13) 0.41388(12) 0.0163(3) Uani 1 1 d
H14A H 0.4671(15) 0.8661(17) 0.3872(15) 0.015(4) Uiso 1 1 d
H14B H 0.5327(16) 0.7744(17) 0.4070(14) 0.015(4) Uiso 1 1 d
C15 C 0.45615(13) 0.84322(13) 0.52975(12) 0.0161(3) Uani 1 1 d
H15A H 0.3808(16) 0.8493(16) 0.5336(14) 0.015(4) Uiso 1 1 d
H15B H 0.5118(18) 0.9176(19) 0.5646(16) 0.023(5) Uiso 1 1 d
N16 N 0.47757(11) 0.76682(11) 0.59844(10) 0.0141(2) Uani 1 1 d
H161 H 0.4167(19) 0.7053(19) 0.5758(17) 0.025(5) Uiso 1 1 d
C17 C 0.47186(13) 0.82773(13) 0.71052(12) 0.0159(3) Uani 1 1 d
H17A H 0.4020(18) 0.8485(18) 0.7053(16) 0.023(5) Uiso 1 1 d
H17B H 0.5339(17) 0.8989(18) 0.7383(16) 0.021(5) Uiso 1 1 d
C18 C 0.47457(14) 0.74608(13) 0.77861(12) 0.0173(3) Uani 1 1 d
H18A H 0.4220(16) 0.6725(17) 0.7433(15) 0.016(4) Uiso 1 1 d
H18B H 0.5459(17) 0.7344(17) 0.7977(15) 0.018(5) Uiso 1 1 d
N19 N 0.44921(11) 0.79893(11) 0.88282(10) 0.0161(2) Uani 1 1 d
H191 H 0.5076(19) 0.863(2) 0.9166(17) 0.027(5) Uiso 1 1 d
H192 H 0.3813(17) 0.8214(18) 0.8696(16) 0.020(5) Uiso 1 1 d
C20 C 0.44621(14) 0.72092(14) 0.95278(12) 0.0191(3) Uani 1 1 d
H20A H 0.4332(18) 0.7651(19) 1.0204(17) 0.026(5) Uiso 1 1 d
H20B H 0.5194(17) 0.7109(17) 0.9681(15) 0.016(4) Uiso 1 1 d
C21 C 0.35497(13) 0.60302(14) 0.90342(12) 0.0179(3) Uani 1 1 d
C22 C 0.38607(14) 0.49992(15) 0.89568(13) 0.0209(3) Uani 1 1 d
H22A H 0.4658(19) 0.5085(19) 0.9139(17) 0.027(5) Uiso 1 1 d
C23 C 0.30310(15) 0.39031(15) 0.86222(13) 0.0218(3) Uani 1 1 d
H23A H 0.326(2) 0.319(2) 0.8555(18) 0.035(6) Uiso 1 1 d
C24 C 0.18671(13) 0.38235(14) 0.83288(12) 0.0183(3) Uani 1 1 d
C25 C 0.15531(14) 0.48477(15) 0.83472(13) 0.0225(3) Uani 1 1 d
H25A H 0.075(2) 0.479(2) 0.8083(18) 0.035(6) Uiso 1 1 d
C26 C 0.23851(14) 0.59431(15) 0.87106(13) 0.0221(3) Uani 1 1 d
H26A H 0.2164(18) 0.661(2) 0.8747(17) 0.028(5) Uiso 1 1 d
C27 C 0.09525(14) 0.26502(14) 0.80017(12) 0.0200(3) Uani 1 1 d
H27A H 0.1171(16) 0.2146(17) 0.8417(16) 0.018(5) Uiso 1 1 d
H27B H 0.0224(17) 0.2746(17) 0.8095(16) 0.019(5) Uiso 1 1 d
N28 N 0.07296(12) 0.19565(12) 0.68343(10) 0.0162(2) Uani 1 1 d
H282 H 0.1321(17) 0.1652(17) 0.6750(15) 0.016(4) Uiso 1 1 d
H281 H 0.007(2) 0.137(2) 0.6673(18) 0.031(6) Uiso 1 1 d
C29 C 0.05530(13) 0.26531(13) 0.60956(12) 0.0168(3) Uani 1 1 d
H29A H 0.1271(16) 0.3239(17) 0.6217(15) 0.015(4) Uiso 1 1 d
H29B H 0.0007(16) 0.3012(16) 0.6310(14) 0.012(4) Uiso 1 1 d
C30 C 0.01741(13) 0.18145(13) 0.49466(12) 0.0162(3) Uani 1 1 d
H30A H 0.0716(15) 0.1378(16) 0.4828(14) 0.012(4) Uiso 1 1 d
H30B H -0.0583(18) 0.1294(18) 0.4806(16) 0.022(5) Uiso 1 1 d
C31 C -0.07791(15) 0.30978(16) 0.41924(14) 0.0214(3) Uani 1 1 d
H31A H -0.0682(18) 0.3612(19) 0.3747(17) 0.026(5) Uiso 1 1 d
H31B H -0.0706(18) 0.3534(19) 0.4899(18) 0.027(5) Uiso 1 1 d
H31C H -0.148(2) 0.249(2) 0.3925(18) 0.032(6) Uiso 1 1 d
C32 C 0.58871(13) 0.73731(14) 0.59734(13) 0.0178(3) Uani 1 1 d
H32A H 0.5946(16) 0.6871(17) 0.6405(15) 0.017(4) Uiso 1 1 d
H32B H 0.6505(19) 0.805(2) 0.6224(17) 0.030(5) Uiso 1 1 d
H32C H 0.5868(17) 0.6980(18) 0.5256(16) 0.020(5) Uiso 1 1 d
S1 S 0.25113(3) 0.50152(3) 0.46713(3) 0.01441(9) Uani 1 1 d
O11 O 0.23358(9) 0.39075(10) 0.49556(9) 0.0197(2) Uani 1 1 d
O12 O 0.27775(9) 0.60322(10) 0.56605(9) 0.0204(2) Uani 1 1 d
O13 O 0.35464(10) 0.51760(10) 0.42216(10) 0.0209(2) Uani 1 1 d
O14 O 0.14869(10) 0.49543(10) 0.38921(9) 0.0216(2) Uani 1 1 d
S2 S 0.71553(3) 0.99443(3) 1.09070(3) 0.01654(9) Uani 1 1 d
O21 O 0.65037(11) 0.97301(12) 0.97835(10) 0.0302(3) Uani 1 1 d
O22 O 0.82557(10) 0.96592(10) 1.08631(10) 0.0260(3) Uani 1 1 d
O23 O 0.74154(10) 1.12095(10) 1.15159(11) 0.0275(3) Uani 1 1 d
O24 O 0.64642(10) 0.92017(12) 1.13957(9) 0.0273(3) Uani 1 1 d
S3 S -0.22794(3) 0.06372(3) 0.62670(3) 0.01375(9) Uani 1 1 d
O31 O -0.12444(9) 0.02125(10) 0.64159(10) 0.0205(2) Uani 1 1 d
O32 O -0.30204(10) 0.00139(10) 0.51739(9) 0.0213(2) Uani 1 1 d
O33 O -0.29430(10) 0.03868(10) 0.70511(9) 0.0214(2) Uani 1 1 d
O34 O -0.18976(10) 0.19215(10) 0.64554(10) 0.0223(2) Uani 1 1 d
O1W O 0.20237(12) 0.07552(13) 0.16228(11) 0.0296(3) Uani 1 1 d
H1W1 H 0.236(2) 0.065(3) 0.117(2) 0.053(8) Uiso 1 1 d
H1W2 H 0.219(2) 0.039(2) 0.203(2) 0.040(7) Uiso 1 1 d
O2W O 0.44798(11) 0.45302(12) 0.65945(10) 0.0248(3) Uani 1 1 d
H2W1 H 0.375(2) 0.435(2) 0.619(2) 0.045(7) Uiso 1 1 d
H2W2 H 0.499(2) 0.473(2) 0.622(2) 0.054(8) Uiso 1 1 d
O3W O 0.23772(15) 0.08497(18) 0.66487(12) 0.0476(5) Uani 1 1 d
H3W1 H 0.280(2) 0.083(2) 0.721(2) 0.045(7) Uiso 1 1 d
H3W2 H 0.261(2) 0.061(2) 0.609(2) 0.047(7) Uiso 1 1 d
O4W O 0.73910(12) 1.18136(12) 0.91545(11) 0.0295(3) Uani 1 1 d
H4W1 H 0.698(3) 1.113(4) 0.939(3) 0.104(13) Uiso 1 1 d
H4W2 H 0.730(2) 1.141(3) 0.845(2) 0.055(8) Uiso 1 1 d

loop_
_atom_site_aniso_label
_atom_site_aniso_U_11
_atom_site_aniso_U_22
_atom_site_aniso_U_33
_atom_site_aniso_U_23
_atom_site_aniso_U_13
_atom_site_aniso_U_12
N1 0.0130(6) 0.0119(6) 0.0122(6) 0.0021(4) 0.0027(4) 0.0014(5)
C2 0.0178(7) 0.0130(6) 0.0109(6) 0.0014(5) 0.0024(5) 0.0028(5)
C3 0.0183(7) 0.0127(7) 0.0126(6) 0.0014(5) 0.0035(5) 0.0021(6)
N4 0.0162(6) 0.0135(6) 0.0121(6) 0.0024(5) 0.0027(4) 0.0015(5)
C5 0.0181(7) 0.0172(7) 0.0120(6) 0.0039(5) 0.0014(5) 0.0018(6)
C6 0.0192(7) 0.0160(7) 0.0104(6) 0.0038(5) 0.0041(5) 0.0031(5)
C7 0.0204(7) 0.0149(7) 0.0212(7) 0.0056(6) 0.0058(6) 0.0045(6)
C8 0.0171(7) 0.0176(7) 0.0206(7) 0.0054(6) 0.0055(6) 0.0044(6)
C9 0.0191(7) 0.0145(7) 0.0124(6) 0.0041(5) 0.0039(5) 0.0018(5)
C10 0.0234(8) 0.0149(7) 0.0196(7) 0.0039(6) 0.0013(6) 0.0065(6)
C11 0.0181(7) 0.0195(8) 0.0171(7) 0.0040(6) 0.0001(5) 0.0052(6)
C12 0.0194(7) 0.0147(7) 0.0152(7) 0.0056(6) 0.0043(5) 0.0030(6)
N13 0.0156(6) 0.0122(6) 0.0149(6) 0.0036(5) 0.0029(5) 0.0026(5)
C14 0.0157(7) 0.0128(7) 0.0173(7) 0.0043(5) 0.0030(5) 0.0002(5)
C15 0.0180(7) 0.0109(6) 0.0178(7) 0.0040(5) 0.0025(5) 0.0033(5)
N16 0.0134(6) 0.0114(6) 0.0145(6) 0.0026(5) 0.0017(4) 0.0014(5)
C17 0.0164(7) 0.0139(7) 0.0158(7) 0.0024(5) 0.0045(5) 0.0039(6)
C18 0.0198(7) 0.0151(7) 0.0156(7) 0.0032(6) 0.0036(6) 0.0049(6)
N19 0.0149(6) 0.0139(6) 0.0146(6) 0.0012(5) 0.0017(5) 0.0004(5)
C20 0.0183(7) 0.0188(7) 0.0148(7) 0.0038(6) 0.0007(5) -0.0005(6)
C21 0.0188(7) 0.0182(7) 0.0121(6) 0.0026(5) 0.0029(5) 0.0000(6)
C22 0.0173(7) 0.0229(8) 0.0196(7) 0.0071(6) 0.0014(6) 0.0024(6)
C23 0.0245(8) 0.0189(8) 0.0199(8) 0.0069(6) 0.0023(6) 0.0037(6)
C24 0.0207(7) 0.0181(7) 0.0105(6) 0.0016(5) 0.0044(5) -0.0019(6)
C25 0.0163(7) 0.0225(8) 0.0223(8) -0.0003(6) 0.0047(6) 0.0024(6)
C26 0.0200(7) 0.0182(8) 0.0232(8) 0.0008(6) 0.0037(6) 0.0046(6)
C27 0.0224(8) 0.0188(7) 0.0127(7) 0.0021(6) 0.0055(6) -0.0028(6)
N28 0.0172(6) 0.0159(6) 0.0119(6) 0.0023(5) 0.0038(5) 0.0006(5)
C29 0.0188(7) 0.0146(7) 0.0138(7) 0.0033(5) 0.0046(5) 0.0004(6)
C30 0.0198(7) 0.0138(7) 0.0127(7) 0.0036(5) 0.0040(5) 0.0012(6)
C31 0.0205(8) 0.0239(8) 0.0212(8) 0.0050(7) 0.0066(6) 0.0108(7)
C32 0.0167(7) 0.0166(7) 0.0197(7) 0.0043(6) 0.0036(6) 0.0067(6)
S1 0.01266(17) 0.01163(17) 0.01642(18) 0.00262(13) 0.00311(13) 0.00139(12)
O11 0.0167(5) 0.0152(5) 0.0264(6) 0.0087(4) 0.0056(4) 0.0008(4)
O12 0.0169(5) 0.0177(5) 0.0190(5) -0.0019(4) 0.0018(4) 0.0019(4)
O13 0.0206(5) 0.0178(5) 0.0296(6) 0.0111(5) 0.0134(5) 0.0060(4)
O14 0.0200(5) 0.0198(6) 0.0202(6) 0.0027(4) -0.0014(4) 0.0054(4)
S2 0.01463(17) 0.01561(18) 0.01386(17) 0.00251(13) 0.00021(13) -0.00084(13)
O21 0.0261(6) 0.0338(7) 0.0178(6) 0.0108(5) -0.0059(5) -0.0097(5)
O22 0.0201(6) 0.0174(6) 0.0323(7) -0.0021(5) 0.0067(5) 0.0014(4)
O23 0.0193(6) 0.0172(6) 0.0354(7) -0.0020(5) -0.0024(5) 0.0044(4)
O24 0.0214(6) 0.0349(7) 0.0196(6) 0.0117(5) 0.0018(4) -0.0036(5)
S3 0.01384(17) 0.01203(17) 0.01495(17) 0.00451(13) 0.00396(13) 0.00253(13)
O31 0.0164(5) 0.0149(5) 0.0297(6) 0.0081(5) 0.0026(4) 0.0051(4)
O32 0.0206(5) 0.0258(6) 0.0148(5) 0.0037(4) 0.0028(4) 0.0060(5)
O33 0.0213(6) 0.0232(6) 0.0164(5) 0.0051(4) 0.0072(4) 0.0002(4)
O34 0.0183(5) 0.0134(5) 0.0365(7) 0.0087(5) 0.0095(5) 0.0045(4)
O1W 0.0399(8) 0.0393(8) 0.0252(7) 0.0183(6) 0.0163(6) 0.0256(6)
O2W 0.0220(6) 0.0313(7) 0.0223(6) 0.0087(5) 0.0059(5) 0.0093(5)
O3W 0.0554(10) 0.0871(13) 0.0199(7) 0.0180(8) 0.0148(7) 0.0525(10)
O4W 0.0423(8) 0.0226(6) 0.0225(6) 0.0048(5) 0.0072(5) 0.0109(5)

loop_
_atom_type_symbol
_atom_type_description
_atom_type_scat_dispersion_real
_atom_type_scat_dispersion_imag
_atom_type_scat_source
C C 0.0033 0.0016 'International Tables Vol C Tables 4.2.6.8 and 6.1.1.4'
H H 0.0000 0.0000 'International Tables Vol C Tables 4.2.6.8 and 6.1.1.4'
N N 0.0061 0.0033 'International Tables Vol C Tables 4.2.6.8 and 6.1.1.4'
O O 0.0106 0.0060 'International Tables Vol C Tables 4.2.6.8 and 6.1.1.4'
S S 0.1246 0.1234 'International Tables Vol C Tables 4.2.6.8 and 6.1.1.4'

loop_
_geom_angle_atom_site_label_1
_geom_angle_atom_site_label_2
_geom_angle_atom_site_label_3
_geom_angle
C2 N1 C30 109.31(11)
C2 N1 C31 111.99(12)
C30 N1 C31 112.24(12)
C2 N1 H11 107.4(13)
C30 N1 H11 108.2(13)
C31 N1 H11 107.5(13)
N1 C2 C3 111.47(12)
N1 C2 H2A 105.1(13)
C3 C2 H2A 113.4(13)
N1 C2 H2B 105.6(11)
C3 C2 H2B 110.2(11)
H2A C2 H2B 110.6(17)
N4 C3 C2 107.71(12)
N4 C3 H3A 106.8(12)
C2 C3 H3A 111.4(12)
N4 C3 H3B 107.3(12)
C2 C3 H3B 113.4(12)
H3A C3 H3B 109.9(17)
C3 N4 C5 114.09(12)
C3 N4 H41 108.0(14)
C5 N4 H41 108.5(14)
C3 N4 H42 106.0(14)
C5 N4 H42 110.3(14)
H41 N4 H42 109.9(19)
N4 C5 C6 110.75(12)
N4 C5 H5A 104.7(12)
C6 C5 H5A 112.2(11)
N4 C5 H5B 108.8(12)
C6 C5 H5B 111.8(12)
H5A C5 H5B 108.2(17)
C11 C6 C7 118.94(14)
C11 C6 C5 120.31(14)
C7 C6 C5 120.63(14)
C8 C7 C6 120.27(15)
C8 C7 H7A 118.4(13)
C6 C7 H7A 121.3(13)
C7 C8 C9 120.70(14)
C7 C8 H8A 121.1(13)
C9 C8 H8A 118.2(13)
C10 C9 C8 118.88(14)
C10 C9 C12 121.43(14)
C8 C9 C12 119.62(14)
C9 C10 C11 120.36(15)
C9 C10 H10A 118.5(13)
C11 C10 H10A 121.1(13)
C6 C11 C10 120.65(14)
C6 C11 H11A 117.9(13)
C10 C11 H11A 121.4(13)
N13 C12 C9 109.54(12)
N13 C12 H12A 105.4(11)
C9 C12 H12A 113.3(11)
N13 C12 H12B 106.6(12)
C9 C12 H12B 113.0(12)
H12A C12 H12B 108.6(16)
C14 N13 C12 112.62(12)
C14 N13 H131 109.4(13)
C12 N13 H131 109.0(13)
C14 N13 H132 107.6(13)
C12 N13 H132 109.0(13)
H131 N13 H132 109.1(18)
N13 C14 C15 113.91(12)
N13 C14 H14A 108.3(11)
C15 C14 H14A 106.0(11)
N13 C14 H14B 106.5(11)
C15 C14 H14B 113.2(11)
H14A C14 H14B 108.7(15)
N16 C15 C14 116.76(12)
N16 C15 H15A 103.5(11)
C14 C15 H15A 111.5(11)
N16 C15 H15B 106.1(12)
C14 C15 H15B 108.6(13)
H15A C15 H15B 110.0(16)
C32 N16 C17 112.01(12)
C32 N16 C15 112.91(12)
C17 N16 C15 108.36(11)
C32 N16 H161 113.9(14)
C17 N16 H161 103.1(14)
C15 N16 H161 105.9(14)
N16 C17 C18 110.34(12)
N16 C17 H17A 107.8(12)
C18 C17 H17A 110.1(12)
N16 C17 H17B 107.3(12)
C18 C17 H17B 113.6(12)
H17A C17 H17B 107.5(17)
N19 C18 C17 109.91(12)
N19 C18 H18A 109.8(12)
C17 C18 H18A 111.4(12)
N19 C18 H18B 104.5(12)
C17 C18 H18B 114.1(12)
H18A C18 H18B 106.9(17)
C18 N19 C20 112.85(12)
C18 N19 H191 105.3(14)
C20 N19 H191 106.9(14)
C18 N19 H192 109.3(12)
C20 N19 H192 113.4(12)
H191 N19 H192 108.7(18)
N19 C20 C21 114.03(12)
N19 C20 H20A 106.5(12)
C21 C20 H20A 110.4(13)
N19 C20 H20B 107.2(12)
C21 C20 H20B 110.5(12)
H20A C20 H20B 107.9(17)
C26 C21 C22 118.60(15)
C26 C21 C20 121.61(15)
C22 C21 C20 119.67(14)
C21 C22 C23 121.38(15)
C21 C22 H22A 116.4(13)
C23 C22 H22A 122.2(13)
C24 C23 C22 119.77(16)
C24 C23 H23A 119.8(14)
C22 C23 H23A 120.3(14)
C23 C24 C25 119.08(14)
C23 C24 C27 120.60(15)
C25 C24 C27 120.32(15)
C26 C25 C24 120.73(15)
C26 C25 H25A 119.9(14)
C24 C25 H25A 119.4(14)
C25 C26 C21 120.30(16)
C25 C26 H26A 119.7(14)
C21 C26 H26A 120.0(14)
N28 C27 C24 112.96(12)
N28 C27 H27A 106.6(11)
C24 C27 H27A 111.6(11)
N28 C27 H27B 105.3(12)
C24 C27 H27B 111.5(12)
H27A C27 H27B 108.5(16)
C29 N28 C27 113.62(12)
C29 N28 H282 111.2(12)
C27 N28 H282 108.4(12)
C29 N28 H281 106.8(14)
C27 N28 H281 106.7(14)
H282 N28 H281 110.1(18)
N28 C29 C30 108.19(12)
N28 C29 H29A 107.8(11)
C30 C29 H29A 111.2(11)
N28 C29 H29B 104.5(11)
C30 C29 H29B 114.7(11)
H29A C29 H29B 109.9(15)
N1 C30 C29 110.24(12)
N1 C30 H30A 107.8(11)
C29 C30 H30A 109.7(11)
N1 C30 H30B 107.7(12)
C29 C30 H30B 110.8(12)
H30A C30 H30B 110.6(16)
N1 C31 H31A 108.1(12)
N1 C31 H31B 108.9(13)
H31A C31 H31B 110.6(18)
N1 C31 H31C 105.3(14)
H31A C31 H31C 112.8(18)
H31B C31 H31C 110.8(19)
N16 C32 H32A 107.7(11)
N16 C32 H32B 111.0(14)
H32A C32 H32B 111.3(18)
N16 C32 H32C 108.3(12)
H32A C32 H32C 110.5(17)
H32B C32 H32C 108.0(18)
O14 S1 O12 111.24(7)
O14 S1 O11 110.14(7)
O12 S1 O11 109.38(7)
O14 S1 O13 110.81(7)
O12 S1 O13 106.87(7)
O11 S1 O13 108.30(6)
O24 S2 O23 111.05(8)
O24 S2 O22 110.70(8)
O23 S2 O22 109.03(7)
O24 S2 O21 109.42(7)
O23 S2 O21 108.52(8)
O22 S2 O21 108.05(8)
O32 S3 O34 110.67(7)
O32 S3 O33 108.80(7)
O34 S3 O33 109.64(7)
O32 S3 O31 109.74(7)
O34 S3 O31 108.90(6)
O33 S3 O31 109.07(7)
H1W1 O1W H1W2 109(3)
H2W1 O2W H2W2 110(2)
H3W1 O3W H3W2 112(2)
H4W1 O4W H4W2 99(3)

loop_
_geom_bond_atom_site_label_1
_geom_bond_atom_site_label_2
_geom_bond_distance
N1 C2 1.4944(18)
N1 C30 1.4945(19)
N1 C31 1.4947(19)
N1 H11 0.91(2)
C2 C3 1.519(2)
C2 H2A 0.97(2)
C2 H2B 0.965(19)
C3 N4 1.4886(18)
C3 H3A 0.95(2)
C3 H3B 0.94(2)
N4 C5 1.5074(19)
N4 H41 0.91(2)
N4 H42 0.87(2)
C5 C6 1.510(2)
C5 H5A 0.97(2)
C5 H5B 0.92(2)
C6 C11 1.391(2)
C6 C7 1.391(2)
C7 C8 1.389(2)
C7 H7A 0.95(2)
C8 C9 1.397(2)
C8 H8A 0.95(2)
C9 C10 1.385(2)
C9 C12 1.510(2)
C10 C11 1.394(2)
C10 H10A 0.94(2)
C11 H11A 0.95(2)
C12 N13 1.5071(19)
C12 H12A 0.977(18)
C12 H12B 0.92(2)
N13 C14 1.4944(19)
N13 H131 0.97(2)
N13 H132 0.91(2)
C14 C15 1.521(2)
C14 H14A 0.964(19)
C14 H14B 0.980(19)
C15 N16 1.5075(19)
C15 H15A 0.955(19)
C15 H15B 0.94(2)
N16 C32 1.4937(19)
N16 C17 1.5046(19)
N16 H161 0.87(2)
C17 C18 1.521(2)
C17 H17A 0.95(2)
C17 H17B 0.95(2)
C18 N19 1.4877(19)
C18 H18A 0.92(2)
C18 H18B 0.92(2)
N19 C20 1.502(2)
N19 H191 0.88(2)
N19 H192 0.94(2)
C20 C21 1.506(2)
C20 H20A 0.98(2)
C20 H20B 0.931(19)
C21 C26 1.390(2)
C21 C22 1.390(2)
C22 C23 1.391(2)
C22 H22A 0.94(2)
C23 C24 1.388(2)
C23 H23A 0.97(2)
C24 C25 1.396(2)
C24 C27 1.507(2)
C25 C26 1.390(2)
C25 H25A 0.97(2)
C26 H26A 0.91(2)
C27 N28 1.5038(19)
C27 H27A 0.99(2)
C27 H27B 0.95(2)
N28 C29 1.485(2)
N28 H282 0.90(2)
N28 H281 0.90(2)
C29 C30 1.522(2)
C29 H29A 0.956(19)
C29 H29B 0.930(18)
C30 H30A 0.957(18)
C30 H30B 0.95(2)
C31 H31A 0.98(2)
C31 H31B 0.93(2)
C31 H31C 0.93(2)
C32 H32A 0.95(2)
C32 H32B 0.92(2)
C32 H32C 0.94(2)
S1 O14 1.4584(12)
S1 O12 1.4813(11)
S1 O11 1.4851(11)
S1 O13 1.4909(11)
S2 O24 1.4557(12)
S2 O23 1.4795(12)
S2 O22 1.4803(13)
S2 O21 1.4919(12)
S3 O32 1.4693(12)
S3 O34 1.4757(12)
S3 O33 1.4820(11)
S3 O31 1.4851(11)
O1W H1W1 0.79(3)
O1W H1W2 0.82(3)
O2W H2W1 0.91(3)
O2W H2W2 0.90(3)
O3W H3W1 0.84(3)
O3W H3W2 0.85(3)
O4W H4W1 1.02(4)
O4W H4W2 0.91(3)

loop_
_geom_hbond_atom_site_label_D
_geom_hbond_atom_site_label_H
_geom_hbond_atom_site_label_A
_geom_hbond_distance_DH
_geom_hbond_distance_HA
_geom_hbond_distance_DA
_geom_hbond_angle_DHA
_geom_hbond_site_symmetry_A
N1 H11 O11 0.91(2) 1.80(2) 2.6882(17) 162(2) .
N1 H11 O14 0.91(2) 2.54(2) 3.2328(18) 132.7(17) .
N4 H41 O1W 0.91(2) 1.80(2) 2.7174(19) 177(2) .
N4 H42 O22 0.87(2) 1.86(2) 2.7304(18) 172(2) 1_444
N13 H131 O13 0.97(2) 1.73(2) 2.7022(17) 176(2) .
N13 H132 O34 0.91(2) 1.87(2) 2.7605(18) 166.1(19) 2_566
N16 H161 O12 0.87(2) 1.83(2) 2.6676(17) 162(2) .
N16 H161 O13 0.87(2) 2.50(2) 3.1591(18) 133.4(17) .
N19 H192 O23 0.94(2) 1.82(2) 2.7594(18) 174.6(18) 2_677
N19 H191 O21 0.88(2) 1.84(2) 2.7013(18) 167(2) .
N28 H282 O3W 0.90(2) 1.81(2) 2.700(2) 170.6(18) .
N28 H281 O31 0.90(2) 1.79(2) 2.6926(18) 177(2) .
N28 H281 O34 0.90(2) 2.64(2) 3.1668(19) 118.0(17) .
O1W H1W1 O21 0.79(3) 2.09(3) 2.868(2) 167(3) 2_666
O1W H1W1 O22 0.79(3) 2.58(3) 3.157(2) 131(3) 2_666
O1W H1W2 O33 0.82(3) 1.98(3) 2.7786(18) 167(2) 2_556
O2W H2W1 O11 0.91(3) 2.02(3) 2.9091(17) 164(2) .
O2W H2W2 O13 0.90(3) 1.97(3) 2.8108(17) 155(2) 2_666
O3W H3W1 O24 0.84(3) 1.93(3) 2.766(2) 170(3) 2_667
O3W H3W2 O32 0.85(3) 1.86(3) 2.7090(19) 175(3) 2_556
O4W H4W1 O21 1.02(4) 1.93(4) 2.9303(19) 167(3) .
O4W H4W2 O33 0.91(3) 1.88(3) 2.7855(18) 171(3) 1_665

loop_
_geom_torsion_atom_site_label_1
_geom_torsion_atom_site_label_2
_geom_torsion_atom_site_label_3
_geom_torsion_atom_site_label_4
_geom_torsion
C30 N1 C2 C3 -174.51(12)
C31 N1 C2 C3 60.46(16)
N1 C2 C3 N4 171.80(12)
C2 C3 N4 C5 178.20(12)
C3 N4 C5 C6 49.52(17)
N4 C5 C6 C11 -112.98(15)
N4 C5 C6 C7 62.93(18)
C11 C6 C7 C8 4.5(2)
C5 C6 C7 C8 -171.50(14)
C6 C7 C8 C9 -1.7(2)
C7 C8 C9 C10 -2.4(2)
C7 C8 C9 C12 174.48(14)
C8 C9 C10 C11 3.8(2)
C12 C9 C10 C11 -173.10(14)
C7 C6 C11 C10 -3.1(2)
C5 C6 C11 C10 172.83(14)
C9 C10 C11 C6 -1.0(2)
C10 C9 C12 N13 81.45(17)
C8 C9 C12 N13 -95.40(16)
C9 C12 N13 C14 167.44(12)
C12 N13 C14 C15 177.74(12)
N13 C14 C15 N16 74.76(17)
C14 C15 N16 C32 52.56(17)
C14 C15 N16 C17 177.24(12)
C32 N16 C17 C18 -63.43(16)
C15 N16 C17 C18 171.36(12)
N16 C17 C18 N19 -170.58(12)
C17 C18 N19 C20 177.94(12)
C18 N19 C20 C21 -60.94(17)
N19 C20 C21 C26 -57.7(2)
N19 C20 C21 C22 126.33(15)
C26 C21 C22 C23 -3.6(2)
C20 C21 C22 C23 172.49(15)
C21 C22 C23 C24 1.8(2)
C22 C23 C24 C25 1.8(2)
C22 C23 C24 C27 -177.82(14)
C23 C24 C25 C26 -3.6(2)
C27 C24 C25 C26 176.02(15)
C24 C25 C26 C21 1.8(2)
C22 C21 C26 C25 1.8(2)
C20 C21 C26 C25 -174.23(15)
C23 C24 C27 N28 -84.58(18)
C25 C24 C27 N28 95.84(17)
C24 C27 N28 C29 -48.78(19)
C27 N28 C29 C30 -172.27(13)
C2 N1 C30 C29 167.98(12)
C31 N1 C30 C29 -67.14(16)
N28 C29 C30 N1 -172.07(12)
